data_4130078
loop_
_publ_author_name
'Xu, Hongwei'
'Diccianni, Justin B.'
'Katigbak, Joseph'
'Hu, Chunhua'
'Zhang, Yingkai'
'Diao, Tianning'

_publ_section_title
;
 Bimetallic C-C Bond-Forming Reductive Elimination from Nickel.
;
_journal_issue 14
_journal_name_full 'Journal of the American Chemical Society'
_journal_page_first 4779
_journal_page_last 4786
_journal_paper_doi 10.1021/jacs.6b00016
_journal_volume 138
_journal_year 2016
_chemical_formula_sum 'C19 H23 N3 Ni'
_chemical_formula_weight 352.11
_space_group_crystal_system tetragonal
_space_group_IT_number 88
_space_group_name_Hall '-I 4ad'
_space_group_name_H-M_alt 'I 41/a :2'
_atom_sites_solution_hydrogens geom
_audit_creation_method SHELXL-2014/7
_cell_angle_alpha 90
_cell_angle_beta 90
_cell_angle_gamma 90
_cell_formula_units_Z 32
_cell_length_a 28.4649(17)
_cell_length_b 28.4649(17)
_cell_length_c 17.3837(11)
_cell_measurement_reflns_used 9904
_cell_measurement_temperature 100(2)
_cell_measurement_theta_max 20.49
_cell_measurement_theta_min 2.44
_cell_volume 14085.2(15)
_computing_cell_refinement 'Bruker SAINT'
_computing_data_collection 'Bruker APEX2'
_computing_data_reduction 'Bruker SAINT'
_computing_structure_refinement 'SHELXL-2014/7 (Sheldrick, 2014)'
_computing_structure_solution 'SHELXT (Sheldrick 2014)'
_diffrn_ambient_temperature 100(2)
_diffrn_measured_fraction_theta_full 0.999
_diffrn_measured_fraction_theta_max 0.999
_diffrn_measurement_device_type 'Bruker APEX-II CCD'
_diffrn_measurement_method '\w scans'
_diffrn_radiation_monochromator graphite
_diffrn_radiation_type MoK\a
_diffrn_radiation_wavelength 0.71073
_diffrn_reflns_av_R_equivalents 0.0308
_diffrn_reflns_av_unetI/netI 0.0189
_diffrn_reflns_Laue_measured_fraction_full 0.999
_diffrn_reflns_Laue_measured_fraction_max 0.999
_diffrn_reflns_limit_h_max 28
_diffrn_reflns_limit_h_min -28
_diffrn_reflns_limit_k_max 28
_diffrn_reflns_limit_k_min -28
_diffrn_reflns_limit_l_max 17
_diffrn_reflns_limit_l_min -17
_diffrn_reflns_number 55340
_diffrn_reflns_point_group_measured_fraction_full 0.999
_diffrn_reflns_point_group_measured_fraction_max 0.999
_diffrn_reflns_theta_full 20.840
_diffrn_reflns_theta_max 20.840
_diffrn_reflns_theta_min 1.373
_diffrn_source 'sealed tube'
_exptl_absorpt_coefficient_mu 1.105
_exptl_absorpt_correction_T_max 0.7446
_exptl_absorpt_correction_T_min 0.6394
_exptl_absorpt_correction_type multi-scan
_exptl_absorpt_process_details SADABS
_exptl_crystal_colour red
_exptl_crystal_density_diffrn 1.328
_exptl_crystal_description rod
_exptl_crystal_F_000 5952
_exptl_crystal_size_max 0.540
_exptl_crystal_size_mid 0.180
_exptl_crystal_size_min 0.170
_refine_diff_density_max 0.393
_refine_diff_density_min -0.380
_refine_diff_density_rms 0.061
_refine_ls_extinction_method none
_refine_ls_goodness_of_fit_ref 1.600
_refine_ls_hydrogen_treatment constr
_refine_ls_matrix_type full
_refine_ls_number_parameters 644
_refine_ls_number_reflns 3694
_refine_ls_number_restraints 463
_refine_ls_restrained_S_all 1.793
_refine_ls_R_factor_all 0.1147
_refine_ls_R_factor_gt 0.0931
_refine_ls_shift/su_max 0.000
_refine_ls_shift/su_mean 0.000
_refine_ls_structure_factor_coef Fsqd
_refine_ls_weighting_details 'w=1/[\s^2^(Fo^2^)+(0.1680P)^2^+4.2500P] where P=(Fo^2^+2Fc^2^)/3'
_refine_ls_weighting_scheme calc
_refine_ls_wR_factor_gt 0.3106
_refine_ls_wR_factor_ref 0.3314
_reflns_Friedel_coverage 0.000
_reflns_number_gt 2721
_reflns_number_total 3694
_reflns_threshold_expression 'I > 2\s(I)'
_cod_data_source_file ja6b00016_si_002.cif
_cod_data_source_block 15tnd39h
_cod_original_cell_volume 14085.2(19)
_cod_original_sg_symbol_H-M 'I 41/a'
_cod_database_code 4130078
_shelx_shelxl_version_number 2014/7
_shelx_space_group_comment
;
The symmetry employed for this shelxl refinement is uniquely defined
by the following loop, which should always be used as a source of
symmetry information in preference to the above space-group names.
They are only intended as comments.
;
_shelx_estimated_absorpt_t_min 0.587
_shelx_estimated_absorpt_t_max 0.834

loop_
_space_group_symop_operation_xyz
'x, y, z'
'-x+1/2, -y, z+1/2'
'-y+3/4, x+1/4, z+1/4'
'y+3/4, -x+3/4, z+3/4'
'x+1/2, y+1/2, z+1/2'
'-x+1, -y+1/2, z+1'
'-y+5/4, x+3/4, z+3/4'
'y+5/4, -x+5/4, z+5/4'
'-x, -y, -z'
'x-1/2, y, -z-1/2'
'y-3/4, -x-1/4, -z-1/4'
'-y-3/4, x-3/4, -z-3/4'
'-x+1/2, -y+1/2, -z+1/2'
'x, y+1/2, -z'
'y-1/4, -x+1/4, -z+1/4'
'-y-1/4, x-1/4, -z-1/4'

loop_
_atom_site_label
_atom_site_type_symbol
_atom_site_fract_x
_atom_site_fract_y
_atom_site_fract_z
_atom_site_U_iso_or_equiv
_atom_site_adp_type
_atom_site_occupancy
_atom_site_site_symmetry_order
_atom_site_calc_flag
_atom_site_refinement_flags_posn
_atom_site_refinement_flags_adp
_atom_site_refinement_flags_occupancy
_atom_site_disorder_assembly
_atom_site_disorder_group
Ni1 Ni 0.19302(16) 0.58647(15) 0.2769(3) 0.0924(15) Uani 0.557(3) 1 d D . P A 1
N1 N 0.1274(5) 0.5693(5) 0.2623(5) 0.122(2) Uani 0.557(3) 1 d D U P A 1
N2 N 0.1662(5) 0.6474(7) 0.2974(5) 0.122(2) Uani 0.557(3) 1 d D . P A 1
C1 C 0.0970(5) 0.6065(5) 0.2630(4) 0.122(2) Uani 0.557(3) 1 d D . P A 1
C2 C 0.0482(5) 0.6050(6) 0.2470(7) 0.122(2) Uani 0.557(3) 1 d D . P A 1
H2 H 0.0277 0.6313 0.2467 0.146 Uiso 0.557(3) 1 calc DR U P A 1
C3 C 0.0352(6) 0.5598(6) 0.2320(8) 0.122(2) Uani 0.557(3) 1 d D . P A 1
H3 H 0.0028 0.5551 0.2220 0.146 Uiso 0.557(3) 1 calc R U P A 1
C4 C 0.0630(5) 0.5197(6) 0.2293(7) 0.122(2) Uani 0.557(3) 1 d D . P A 1
H4 H 0.0508 0.4894 0.2181 0.146 Uiso 0.557(3) 1 calc R U P A 1
C5 C 0.1094(5) 0.5278(7) 0.2444(8) 0.122(2) Uani 0.557(3) 1 d D . P A 1
H5 H 0.1302 0.5018 0.2419 0.146 Uiso 0.557(3) 1 calc R U P A 1
C6 C 0.1187(5) 0.6503(5) 0.2805(8) 0.122(2) Uani 0.557(3) 1 d D . P A 1
C7 C 0.1056(5) 0.6971(6) 0.2921(7) 0.122(2) Uani 0.557(3) 1 d D . P A 1
C8 C 0.1437(5) 0.7249(6) 0.3137(8) 0.122(2) Uani 0.557(3) 1 d D . P A 1
H8 H 0.1444 0.7575 0.3251 0.146 Uiso 0.557(3) 1 calc R U P A 1
C9 C 0.1805(6) 0.6927(7) 0.3145(8) 0.122(2) Uani 0.557(3) 1 d D . P A 1
C10 C 0.0586(6) 0.7209(7) 0.2821(10) 0.155(6) Uani 0.557(3) 1 d D U P A 1
H10A H 0.0334 0.6987 0.2945 0.233 Uiso 0.557(3) 1 calc DR U P A 1
H10B H 0.0552 0.7314 0.2287 0.233 Uiso 0.557(3) 1 calc R U P A 1
H10C H 0.0566 0.7480 0.3167 0.233 Uiso 0.557(3) 1 calc R U P A 1
C11 C 0.2289(7) 0.7072(9) 0.3382(11) 0.155(6) Uani 0.557(3) 1 d D . P A 1
H11A H 0.2513 0.6989 0.2976 0.233 Uiso 0.557(3) 1 calc R U P A 1
H11B H 0.2375 0.6910 0.3859 0.233 Uiso 0.557(3) 1 calc R U P A 1
H11C H 0.2296 0.7413 0.3466 0.233 Uiso 0.557(3) 1 calc R U P A 1
C12 C 0.2131(7) 0.5226(5) 0.2613(15) 0.130(8) Uani 0.557(3) 1 d D . P A 1
H12A H 0.2021 0.5116 0.2110 0.195 Uiso 0.557(3) 1 calc R U P A 1
H12B H 0.1999 0.5026 0.3018 0.195 Uiso 0.557(3) 1 calc R U P A 1
H12C H 0.2474 0.5210 0.2631 0.195 Uiso 0.557(3) 1 calc R U P A 1
N3 N 0.2557(6) 0.6035(5) 0.2805(7) 0.095(3) Uani 0.557(3) 1 d D . P A 1
C13 C 0.2856(5) 0.5982(5) 0.3403(7) 0.095(3) Uani 0.557(3) 1 d D . P A 1
C14 C 0.3331(5) 0.6058(6) 0.3348(10) 0.095(3) Uani 0.557(3) 1 d D . P A 1
H14 H 0.3520 0.6013 0.3792 0.114 Uiso 0.557(3) 1 calc R U P A 1
C15 C 0.3542(5) 0.6197(7) 0.2675(9) 0.095(3) Uani 0.557(3) 1 d D . P A 1
C16 C 0.3239(5) 0.6244(7) 0.2060(10) 0.095(3) Uani 0.557(3) 1 d D . P A 1
H16 H 0.3362 0.6325 0.1570 0.114 Uiso 0.557(3) 1 calc R U P A 1
C17 C 0.2760(5) 0.6177(6) 0.2140(8) 0.095(3) Uani 0.557(3) 1 d D . P A 1
H17 H 0.2564 0.6234 0.1707 0.114 Uiso 0.557(3) 1 calc R U P A 1
C18 C 0.2598(6) 0.5837(6) 0.4119(8) 0.112(4) Uani 0.557(3) 1 d D . P A 1
H18A H 0.2378 0.6086 0.4269 0.169 Uiso 0.557(3) 1 calc R U P A 1
H18B H 0.2824 0.5784 0.4535 0.169 Uiso 0.557(3) 1 calc R U P A 1
H18C H 0.2423 0.5547 0.4019 0.169 Uiso 0.557(3) 1 calc R U P A 1
C19 C 0.4062(5) 0.6276(7) 0.2620(10) 0.112(4) Uani 0.557(3) 1 d D . P A 1
H19A H 0.4221 0.6110 0.3040 0.169 Uiso 0.557(3) 1 calc R U P A 1
H19B H 0.4128 0.6613 0.2660 0.169 Uiso 0.557(3) 1 calc R U P A 1
H19C H 0.4177 0.6158 0.2126 0.169 Uiso 0.557(3) 1 calc R U P A 1
Ni1A Ni 0.1917(5) 0.6083(4) 0.2719(9) 0.071(4) Uani 0.140(3) 1 d D . P B 2
N1A N 0.1811(15) 0.6718(12) 0.300(3) 0.088(5) Uani 0.140(3) 1 d D U P B 2
N2A N 0.1223(6) 0.6020(11) 0.261(2) 0.088(5) Uani 0.140(3) 1 d D . P B 2
C1A C 0.1340(13) 0.6801(11) 0.289(3) 0.088(5) Uani 0.140(3) 1 d D . P B 2
C2A C 0.1182(11) 0.7272(14) 0.287(3) 0.088(5) Uani 0.140(3) 1 d D . P B 2
H2A H 0.0884 0.7348 0.2653 0.105 Uiso 0.140(3) 1 calc R U P B 2
C3A C 0.1464(13) 0.7618(10) 0.317(3) 0.088(5) Uani 0.140(3) 1 d D . P B 2
H3A H 0.1370 0.7938 0.3146 0.105 Uiso 0.140(3) 1 calc R U P B 2
C4A C 0.1896(12) 0.7489(12) 0.350(2) 0.088(5) Uani 0.140(3) 1 d D . P B 2
H4A H 0.2062 0.7701 0.3823 0.105 Uiso 0.140(3) 1 calc R U P B 2
C5A C 0.2071(13) 0.7050(14) 0.335(3) 0.088(5) Uani 0.140(3) 1 d D . P B 2
H5A H 0.2385 0.6978 0.3496 0.105 Uiso 0.140(3) 1 calc R U P B 2
C6A C 0.1003(9) 0.6443(10) 0.276(3) 0.088(5) Uani 0.140(3) 1 d D . P B 2
C7A C 0.0515(8) 0.6363(9) 0.267(2) 0.088(5) Uani 0.140(3) 1 d D U P B 2
C8A C 0.0456(7) 0.5873(9) 0.270(3) 0.088(5) Uani 0.140(3) 1 d D . P B 2
H8A H 0.0168 0.5714 0.2790 0.105 Uiso 0.140(3) 1 calc R U P B 2
C9A C 0.0896(10) 0.5659(10) 0.259(3) 0.088(5) Uani 0.140(3) 1 d D . P B 2
C10A C 0.0135(12) 0.6708(13) 0.243(4) 0.115(10) Uani 0.140(3) 1 d D U P B 2
H10D H 0.0261 0.7029 0.2445 0.173 Uiso 0.140(3) 1 calc R U P B 2
H10E H 0.0034 0.6637 0.1900 0.173 Uiso 0.140(3) 1 calc R U P B 2
H10F H -0.0133 0.6682 0.2776 0.173 Uiso 0.140(3) 1 calc R U P B 2
C11A C 0.1001(14) 0.5142(9) 0.265(4) 0.115(10) Uani 0.140(3) 1 d D . P B 2
H11D H 0.0706 0.4964 0.2621 0.173 Uiso 0.140(3) 1 calc R U P B 2
H11E H 0.1205 0.5049 0.2219 0.173 Uiso 0.140(3) 1 calc R U P B 2
H11F H 0.1159 0.5076 0.3135 0.173 Uiso 0.140(3) 1 calc R U P B 2
C12A C 0.2044(18) 0.5437(8) 0.244(3) 0.055(14) Uani 0.140(3) 1 d D U P B 2
H12D H 0.1747 0.5275 0.2329 0.082 Uiso 0.140(3) 1 calc R U P B 2
H12E H 0.2243 0.5430 0.1978 0.082 Uiso 0.140(3) 1 calc R U P B 2
H12F H 0.2205 0.5278 0.2862 0.082 Uiso 0.140(3) 1 calc R U P B 2
N3A N 0.2609(17) 0.6086(8) 0.2801(19) 0.057(8) Uani 0.140(3) 1 d D U P B 2
C13A C 0.2875(11) 0.6222(11) 0.219(2) 0.057(8) Uani 0.140(3) 1 d D . P B 2
C14A C 0.3360(11) 0.6217(13) 0.225(2) 0.057(8) Uani 0.140(3) 1 d D . P B 2
H14A H 0.3548 0.6314 0.1828 0.068 Uiso 0.140(3) 1 calc R U P B 2
C15A C 0.3570(9) 0.6069(16) 0.293(2) 0.057(8) Uani 0.140(3) 1 d D . P B 2
C16A C 0.3289(12) 0.5950(16) 0.3552(19) 0.057(8) Uani 0.140(3) 1 d D . P B 2
H16A H 0.3428 0.5875 0.4033 0.068 Uiso 0.140(3) 1 calc R U P B 2
C17A C 0.2806(12) 0.5942(15) 0.347(2) 0.057(8) Uani 0.140(3) 1 d D . P B 2
H17A H 0.2613 0.5834 0.3876 0.068 Uiso 0.140(3) 1 calc R U P B 2
C18A C 0.2495(16) 0.6348(16) 0.163(3) 0.105(14) Uani 0.140(3) 1 d D U P B 2
H18D H 0.2638 0.6456 0.1151 0.158 Uiso 0.140(3) 1 calc R U P B 2
H18E H 0.2300 0.6072 0.1533 0.158 Uiso 0.140(3) 1 calc R U P B 2
H18F H 0.2301 0.6599 0.1850 0.158 Uiso 0.140(3) 1 calc R U P B 2
C19A C 0.4096(10) 0.607(2) 0.299(5) 0.105(14) Uani 0.140(3) 1 d D . P B 2
H19D H 0.4189 0.5955 0.3496 0.158 Uiso 0.140(3) 1 calc R U P B 2
H19E H 0.4226 0.5860 0.2591 0.158 Uiso 0.140(3) 1 calc R U P B 2
H19F H 0.4215 0.6387 0.2909 0.158 Uiso 0.140(3) 1 calc R U P B 2
Ni1B Ni 0.19608(18) 0.66216(18) 0.3006(3) 0.1122(19) Uani 0.303(3) 1 d D U P C 3
N1B N 0.1332(4) 0.6939(8) 0.3052(10) 0.168(6) Uani 0.303(3) 1 d D U P C 3
N2B N 0.1640(9) 0.6010(6) 0.2745(11) 0.168(6) Uani 0.303(3) 1 d D . P C 3
C1B C 0.1042(7) 0.6570(7) 0.2794(8) 0.168(6) Uani 0.303(3) 1 d D . P C 3
C2B C 0.0530(6) 0.6685(8) 0.2676(14) 0.168(6) Uani 0.303(3) 1 d D . P C 3
H2B H 0.0321 0.6446 0.2508 0.202 Uiso 0.303(3) 1 calc DR U P C 3
C3B C 0.0347(6) 0.7169(9) 0.2820(16) 0.168(6) Uani 0.303(3) 1 d D . P C 3
H3B H 0.0025 0.7245 0.2747 0.202 Uiso 0.303(3) 1 calc R U P C 3
C4B C 0.0708(7) 0.7539(7) 0.3095(15) 0.168(6) Uani 0.303(3) 1 d D . P C 3
H4B H 0.0613 0.7854 0.3184 0.202 Uiso 0.303(3) 1 calc R U P C 3
C5B C 0.1199(7) 0.7399(8) 0.3217(14) 0.168(6) Uani 0.303(3) 1 d D . P C 3
H5B H 0.1422 0.7619 0.3405 0.202 Uiso 0.303(3) 1 calc R U P C 3
C6B C 0.1167(10) 0.6101(8) 0.2630(13) 0.168(6) Uani 0.303(3) 1 d D . P C 3
C7B C 0.0933(9) 0.5698(11) 0.2380(16) 0.168(6) Uani 0.303(3) 1 d D . P C 3
C8B C 0.1281(13) 0.5358(8) 0.2347(17) 0.168(6) Uani 0.303(3) 1 d D . P C 3
H8B H 0.1236 0.5041 0.2194 0.202 Uiso 0.303(3) 1 calc R U P C 3
C9B C 0.1712(10) 0.5555(12) 0.2575(17) 0.168(6) Uani 0.303(3) 1 d D . P C 3
C10B C 0.0416(10) 0.5759(17) 0.224(2) 0.20(2) Uani 0.303(3) 1 d D U P C 3
H10G H 0.0368 0.5915 0.1740 0.307 Uiso 0.303(3) 1 calc DR U P C 3
H10H H 0.0279 0.5951 0.2647 0.307 Uiso 0.303(3) 1 calc R U P C 3
H10I H 0.0263 0.5451 0.2229 0.307 Uiso 0.303(3) 1 calc R U P C 3
C11B C 0.2202(11) 0.5367(15) 0.264(2) 0.20(2) Uani 0.303(3) 1 d D . P C 3
H11G H 0.2204 0.5033 0.2502 0.307 Uiso 0.303(3) 1 calc R U P C 3
H11H H 0.2410 0.5541 0.2294 0.307 Uiso 0.303(3) 1 calc R U P C 3
H11I H 0.2312 0.5403 0.3172 0.307 Uiso 0.303(3) 1 calc R U P C 3
C12B C 0.2315(10) 0.7181(8) 0.3247(11) 0.147(10) Uani 0.303(3) 1 d D U P C 3
H12G H 0.2099 0.7445 0.3322 0.220 Uiso 0.303(3) 1 calc R U P C 3
H12H H 0.2497 0.7130 0.3719 0.220 Uiso 0.303(3) 1 calc R U P C 3
H12I H 0.2530 0.7253 0.2822 0.220 Uiso 0.303(3) 1 calc R U P C 3
N3B N 0.2578(7) 0.6371(6) 0.2975(8) 0.092(4) Uani 0.303(3) 1 d D . P C 3
C13B C 0.2806(8) 0.6166(6) 0.3564(10) 0.092(4) Uani 0.303(3) 1 d D . P C 3
C14B C 0.3269(9) 0.6050(9) 0.346(2) 0.092(4) Uani 0.303(3) 1 d D . P C 3
H14B H 0.3430 0.5907 0.3875 0.111 Uiso 0.303(3) 1 calc R U P C 3
C15B C 0.3519(10) 0.6126(11) 0.279(2) 0.092(4) Uani 0.303(3) 1 d D . P C 3
C16B C 0.3280(9) 0.6345(10) 0.220(2) 0.092(4) Uani 0.303(3) 1 d D . P C 3
H16B H 0.3436 0.6426 0.1733 0.111 Uiso 0.303(3) 1 calc R U P C 3
C17B C 0.2809(9) 0.6445(8) 0.2301(11) 0.092(4) Uani 0.303(3) 1 d D . P C 3
H17B H 0.2638 0.6571 0.1879 0.111 Uiso 0.303(3) 1 calc R U P C 3
C18B C 0.2488(12) 0.6087(10) 0.4242(16) 0.115(9) Uani 0.303(3) 1 d D U P C 3
H18G H 0.2666 0.5937 0.4658 0.173 Uiso 0.303(3) 1 calc R U P C 3
H18H H 0.2364 0.6389 0.4421 0.173 Uiso 0.303(3) 1 calc R U P C 3
H18I H 0.2227 0.5883 0.4090 0.173 Uiso 0.303(3) 1 calc R U P C 3
C19B C 0.4025(11) 0.5986(13) 0.271(2) 0.115(9) Uani 0.303(3) 1 d D . P C 3
H19G H 0.4138 0.6070 0.2194 0.173 Uiso 0.303(3) 1 calc R U P C 3
H19H H 0.4213 0.6151 0.3097 0.173 Uiso 0.303(3) 1 calc R U P C 3
H19I H 0.4055 0.5646 0.2785 0.173 Uiso 0.303(3) 1 calc R U P C 3
Ni2 Ni 0.4337(2) 0.38907(15) 0.2784(4) 0.0978(14) Uani 0.469(3) 1 d D . P D 1
N4 N 0.4168(6) 0.3251(4) 0.2341(7) 0.108(2) Uani 0.469(3) 1 d D . P D 1
N5 N 0.3650(4) 0.3929(5) 0.3009(7) 0.108(2) Uani 0.469(3) 1 d D . P D 1
C20 C 0.3697(6) 0.3170(6) 0.2417(6) 0.108(2) Uani 0.469(3) 1 d D . P D 1
C21 C 0.3538(7) 0.2725(6) 0.2144(9) 0.108(2) Uani 0.469(3) 1 d D . P D 1
H21 H 0.3214 0.2658 0.2221 0.130 Uiso 0.469(3) 1 calc R U P D 1
C22 C 0.3792(6) 0.2387(6) 0.1789(8) 0.108(2) Uani 0.469(3) 1 d D . P D 1
H22 H 0.3664 0.2100 0.1604 0.130 Uiso 0.469(3) 1 calc R U P D 1
C23 C 0.4263(6) 0.2512(6) 0.1729(9) 0.108(2) Uani 0.469(3) 1 d D . P D 1
H23 H 0.4470 0.2305 0.1467 0.130 Uiso 0.469(3) 1 calc R U P D 1
C24 C 0.4440(8) 0.2916(6) 0.2028(9) 0.108(2) Uani 0.469(3) 1 d D . P D 1
H24 H 0.4770 0.2964 0.2014 0.130 Uiso 0.469(3) 1 calc R U P D 1
C25 C 0.3422(6) 0.3524(5) 0.2770(8) 0.108(2) Uani 0.469(3) 1 d D . P D 1
C26 C 0.2947(7) 0.3580(6) 0.2944(10) 0.108(2) Uani 0.469(3) 1 d D . P D 1
C27 C 0.2889(7) 0.4015(6) 0.3287(9) 0.108(2) Uani 0.469(3) 1 d D . P D 1
H27 H 0.2601 0.4148 0.3460 0.130 Uiso 0.469(3) 1 calc R U P D 1
C28 C 0.3339(6) 0.4222(5) 0.3332(8) 0.108(2) Uani 0.469(3) 1 d D . P D 1
C29 C 0.2547(8) 0.3249(9) 0.2814(15) 0.200(9) Uani 0.469(3) 1 d D U P D 1
H29A H 0.2664 0.2963 0.2565 0.300 Uiso 0.469(3) 1 calc R U P D 1
H29B H 0.2404 0.3168 0.3309 0.300 Uiso 0.469(3) 1 calc R U P D 1
H29C H 0.2312 0.3399 0.2484 0.300 Uiso 0.469(3) 1 calc R U P D 1
C30 C 0.3486(11) 0.4694(7) 0.3634(13) 0.200(9) Uani 0.469(3) 1 d D . P D 1
H30A H 0.3212 0.4857 0.3847 0.300 Uiso 0.469(3) 1 calc R U P D 1
H30B H 0.3723 0.4652 0.4037 0.300 Uiso 0.469(3) 1 calc R U P D 1
H30C H 0.3619 0.4881 0.3214 0.300 Uiso 0.469(3) 1 calc R U P D 1
C31 C 0.4571(9) 0.4488(7) 0.3175(17) 0.140(9) Uani 0.469(3) 1 d D U P D 1
H31A H 0.4310 0.4668 0.3395 0.211 Uiso 0.469(3) 1 calc R U P D 1
H31B H 0.4807 0.4430 0.3573 0.211 Uiso 0.469(3) 1 calc R U P D 1
H31C H 0.4712 0.4667 0.2753 0.211 Uiso 0.469(3) 1 calc R U P D 1
N6 N 0.4985(7) 0.3806(6) 0.2516(9) 0.093(6) Uani 0.469(3) 1 d D . P D 1
C32 C 0.5153(7) 0.3926(5) 0.1825(9) 0.113(6) Uani 0.469(3) 1 d D . P D 1
C33 C 0.5623(8) 0.3921(6) 0.1635(13) 0.113(6) Uani 0.469(3) 1 d D . P D 1
H33 H 0.5721 0.4007 0.1132 0.136 Uiso 0.469(3) 1 calc R U P D 1
C34 C 0.5949(7) 0.3791(8) 0.2179(11) 0.113(6) Uani 0.469(3) 1 d D . P D 1
C35 C 0.5790(7) 0.3656(8) 0.2882(11) 0.113(6) Uani 0.469(3) 1 d D . P D 1
H35 H 0.6001 0.3552 0.3270 0.136 Uiso 0.469(3) 1 calc R U P D 1
C36 C 0.5319(7) 0.3672(7) 0.3014(11) 0.113(6) Uani 0.469(3) 1 d D . P D 1
H36 H 0.5217 0.3580 0.3512 0.136 Uiso 0.469(3) 1 calc R U P D 1
C37 C 0.4799(6) 0.4073(7) 0.1238(10) 0.122(5) Uani 0.469(3) 1 d D U P D 1
H37A H 0.4961 0.4153 0.0757 0.184 Uiso 0.469(3) 1 calc R U P D 1
H37B H 0.4579 0.3815 0.1146 0.184 Uiso 0.469(3) 1 calc R U P D 1
H37C H 0.4627 0.4348 0.1426 0.184 Uiso 0.469(3) 1 calc R U P D 1
C38 C 0.6459(7) 0.3786(8) 0.1994(14) 0.122(5) Uani 0.469(3) 1 d D . P D 1
H38A H 0.6506 0.3894 0.1464 0.184 Uiso 0.469(3) 1 calc R U P D 1
H38B H 0.6627 0.3994 0.2349 0.184 Uiso 0.469(3) 1 calc R U P D 1
H38C H 0.6580 0.3465 0.2046 0.184 Uiso 0.469(3) 1 calc R U P D 1
Ni2A Ni 0.43449(11) 0.34432(12) 0.2358(2) 0.1045(14) Uani 0.387(3) 1 d D . P E 2
N4A N 0.3676(4) 0.3231(10) 0.2515(12) 0.154(4) Uani 0.387(3) 1 d D U P E 2
N5A N 0.4248(11) 0.4049(5) 0.2946(8) 0.154(4) Uani 0.387(3) 1 d D . P E 2
C20A C 0.3479(11) 0.3609(8) 0.2875(10) 0.154(4) Uani 0.387(3) 1 d D . P E 2
C21A C 0.2997(10) 0.3539(9) 0.2992(13) 0.154(4) Uani 0.387(3) 1 d D . P E 2
H21A H 0.2818 0.3774 0.3244 0.185 Uiso 0.387(3) 1 calc R U P E 2
C22A C 0.2781(8) 0.3140(10) 0.2751(13) 0.154(4) Uani 0.387(3) 1 d D . P E 2
H22A H 0.2451 0.3110 0.2826 0.185 Uiso 0.387(3) 1 calc R U P E 2
C23A C 0.3023(10) 0.2771(8) 0.2398(13) 0.154(4) Uani 0.387(3) 1 d D . P E 2
H23A H 0.2863 0.2493 0.2247 0.185 Uiso 0.387(3) 1 calc R U P E 2
C24A C 0.3492(10) 0.2821(9) 0.2276(13) 0.154(4) Uani 0.387(3) 1 d D . P E 2
H24A H 0.3677 0.2584 0.2039 0.185 Uiso 0.387(3) 1 calc R U P E 2
C25A C 0.3768(11) 0.3998(8) 0.3071(13) 0.154(4) Uani 0.387(3) 1 d D . P E 2
C26A C 0.3575(8) 0.4389(11) 0.3452(14) 0.154(4) Uani 0.387(3) 1 d D U P E 2
C27A C 0.3958(9) 0.4688(8) 0.3539(12) 0.154(4) Uani 0.387(3) 1 d D . P E 2
H27A H 0.3949 0.4991 0.3768 0.185 Uiso 0.387(3) 1 calc R U P E 2
C28A C 0.4361(8) 0.4472(7) 0.3235(12) 0.154(4) Uani 0.387(3) 1 d D . P E 2
C29A C 0.3058(8) 0.4413(15) 0.3641(19) 0.199(9) Uani 0.387(3) 1 d D U P E 2
H29D H 0.2905 0.4120 0.3483 0.299 Uiso 0.387(3) 1 calc R U P E 2
H29E H 0.3018 0.4457 0.4197 0.299 Uiso 0.387(3) 1 calc R U P E 2
H29F H 0.2915 0.4678 0.3367 0.299 Uiso 0.387(3) 1 calc R U P E 2
C30A C 0.4871(8) 0.4580(14) 0.3140(18) 0.199(9) Uani 0.387(3) 1 d D . P E 2
H30D H 0.4938 0.4890 0.3359 0.299 Uiso 0.387(3) 1 calc R U P E 2
H30E H 0.5059 0.4342 0.3408 0.299 Uiso 0.387(3) 1 calc R U P E 2
H30F H 0.4952 0.4579 0.2592 0.299 Uiso 0.387(3) 1 calc R U P E 2
C31A C 0.4470(10) 0.2923(6) 0.1663(12) 0.118(8) Uani 0.387(3) 1 d D U P E 2
H31D H 0.4714 0.3015 0.1294 0.177 Uiso 0.387(3) 1 calc R U P E 2
H31E H 0.4182 0.2842 0.1385 0.177 Uiso 0.387(3) 1 calc R U P E 2
H31F H 0.4577 0.2651 0.1959 0.177 Uiso 0.387(3) 1 calc R U P E 2
N6A N 0.4965(6) 0.3602(6) 0.2236(9) 0.091(4) Uani 0.387(3) 1 d D . P E 2
C32A C 0.5312(6) 0.3515(5) 0.2744(9) 0.091(4) Uani 0.387(3) 1 d D . P E 2
C33A C 0.5767(7) 0.3654(6) 0.2632(10) 0.091(4) Uani 0.387(3) 1 d D . P E 2
H33A H 0.5996 0.3578 0.3009 0.109 Uiso 0.387(3) 1 calc R U P E 2
C34A C 0.5901(7) 0.3900(7) 0.1993(11) 0.091(4) Uani 0.387(3) 1 d D . P E 2
C35A C 0.5552(7) 0.3973(8) 0.1456(12) 0.091(4) Uani 0.387(3) 1 d D . P E 2
H35A H 0.5627 0.4109 0.0973 0.109 Uiso 0.387(3) 1 calc R U P E 2
C36A C 0.5095(7) 0.3849(7) 0.1618(11) 0.091(4) Uani 0.387(3) 1 d D . P E 2
H36A H 0.4857 0.3946 0.1269 0.109 Uiso 0.387(3) 1 calc R U P E 2
C37A C 0.5164(8) 0.3249(7) 0.3451(11) 0.118(6) Uani 0.387(3) 1 d D U P E 2
H37D H 0.5437 0.3202 0.3786 0.177 Uiso 0.387(3) 1 calc R U P E 2
H37E H 0.4924 0.3428 0.3727 0.177 Uiso 0.387(3) 1 calc R U P E 2
H37F H 0.5036 0.2943 0.3300 0.177 Uiso 0.387(3) 1 calc R U P E 2
C38A C 0.6399(7) 0.4042(8) 0.1858(16) 0.118(6) Uani 0.387(3) 1 d D . P E 2
H38D H 0.6422 0.4213 0.1371 0.177 Uiso 0.387(3) 1 calc R U P E 2
H38E H 0.6505 0.4244 0.2280 0.177 Uiso 0.387(3) 1 calc R U P E 2
H38F H 0.6598 0.3761 0.1836 0.177 Uiso 0.387(3) 1 calc R U P E 2
Ni2B Ni 0.4407(7) 0.4038(7) 0.2797(15) 0.0978(14) Uani 0.144(3) 1 d D . P F 3
N4B N 0.3750(8) 0.4180(10) 0.3156(14) 0.073(4) Uani 0.144(3) 1 d D U P F 3
N5B N 0.4122(10) 0.3431(7) 0.2416(13) 0.073(4) Uani 0.144(3) 1 d D . P F 3
C20B C 0.3467(11) 0.3821(8) 0.2913(11) 0.073(4) Uani 0.144(3) 1 d D . P F 3
C21B C 0.2985(11) 0.3877(11) 0.3080(16) 0.073(4) Uani 0.144(3) 1 d D . P F 3
H21B H 0.2768 0.3640 0.2937 0.088 Uiso 0.144(3) 1 calc R U P F 3
C22B C 0.2831(10) 0.4270(12) 0.3447(17) 0.073(4) Uani 0.144(3) 1 d D . P F 3
H22B H 0.2504 0.4308 0.3545 0.088 Uiso 0.144(3) 1 calc R U P F 3
C23B C 0.3148(12) 0.4622(10) 0.3684(17) 0.073(4) Uani 0.144(3) 1 d D . P F 3
H23B H 0.3037 0.4893 0.3947 0.088 Uiso 0.144(3) 1 calc R U P F 3
C24B C 0.3614(12) 0.4570(11) 0.3532(18) 0.073(4) Uani 0.144(3) 1 d D . P F 3
H24B H 0.3836 0.4801 0.3686 0.088 Uiso 0.144(3) 1 calc R U P F 3
C25B C 0.3642(10) 0.3417(8) 0.2534(13) 0.073(4) Uani 0.144(3) 1 d D . P F 3
C26B C 0.3474(8) 0.2995(9) 0.2196(16) 0.073(4) Uani 0.144(3) 1 d D U P F 3
C27B C 0.3905(9) 0.2805(9) 0.1918(15) 0.073(4) Uani 0.144(3) 1 d D . P F 3
H27B H 0.3912 0.2513 0.1653 0.088 Uiso 0.144(3) 1 calc R U P F 3
C28B C 0.4319(9) 0.3064(9) 0.2048(17) 0.073(4) Uani 0.144(3) 1 d D . P F 3
C29B C 0.2973(9) 0.2798(15) 0.215(2) 0.115(10) Uani 0.144(3) 1 d D U P F 3
H29G H 0.2977 0.2497 0.1873 0.172 Uiso 0.144(3) 1 calc R U P F 3
H29H H 0.2848 0.2751 0.2665 0.172 Uiso 0.144(3) 1 calc R U P F 3
H29I H 0.2772 0.3020 0.1867 0.172 Uiso 0.144(3) 1 calc R U P F 3
C30B C 0.4833(9) 0.2980(15) 0.185(2) 0.115(10) Uani 0.144(3) 1 d D . P F 3
H30G H 0.4864 0.2680 0.1581 0.172 Uiso 0.144(3) 1 calc R U P F 3
H30H H 0.4946 0.3235 0.1520 0.172 Uiso 0.144(3) 1 calc R U P F 3
H30I H 0.5018 0.2972 0.2325 0.172 Uiso 0.144(3) 1 calc R U P F 3
C31B C 0.457(3) 0.449(2) 0.360(3) 0.13(3) Uani 0.144(3) 1 d D U P F 3
H31G H 0.4284 0.4603 0.3839 0.192 Uiso 0.144(3) 1 calc R U P F 3
H31H H 0.4768 0.4330 0.3983 0.192 Uiso 0.144(3) 1 calc R U P F 3
H31I H 0.4745 0.4748 0.3368 0.192 Uiso 0.144(3) 1 calc R U P F 3
N6B N 0.506(2) 0.3904(10) 0.249(3) 0.090(11) Uani 0.144(3) 1 d D U P F 3
C32B C 0.5290(10) 0.3625(11) 0.299(2) 0.090(11) Uani 0.144(3) 1 d D . P F 3
C33B C 0.5753(10) 0.3511(12) 0.285(2) 0.090(11) Uani 0.144(3) 1 d D . P F 3
H33B H 0.5922 0.3314 0.3195 0.108 Uiso 0.144(3) 1 calc R U P F 3
C34B C 0.5968(10) 0.3688(13) 0.220(3) 0.090(11) Uani 0.144(3) 1 d D . P F 3
C35B C 0.5717(15) 0.3970(13) 0.170(2) 0.090(11) Uani 0.144(3) 1 d D . P F 3
H35B H 0.5866 0.4089 0.1253 0.108 Uiso 0.144(3) 1 calc R U P F 3
C36B C 0.5252(15) 0.4082(14) 0.184(3) 0.090(11) Uani 0.144(3) 1 d D . P F 3
H36B H 0.5077 0.4275 0.1498 0.108 Uiso 0.144(3) 1 calc R U P F 3
C37B C 0.5033(17) 0.3448(16) 0.369(2) 0.076(10) Uani 0.144(3) 1 d D U P F 3
H37G H 0.5244 0.3252 0.3994 0.114 Uiso 0.144(3) 1 calc R U P F 3
H37H H 0.4926 0.3716 0.3994 0.114 Uiso 0.144(3) 1 calc R U P F 3
H37I H 0.4761 0.3262 0.3522 0.114 Uiso 0.144(3) 1 calc R U P F 3
C38B C 0.6466(11) 0.3523(15) 0.217(3) 0.076(10) Uani 0.144(3) 1 d D . P F 3
H38G H 0.6532 0.3326 0.2618 0.114 Uiso 0.144(3) 1 calc R U P F 3
H38H H 0.6516 0.3340 0.1698 0.114 Uiso 0.144(3) 1 calc R U P F 3
H38I H 0.6677 0.3795 0.2169 0.114 Uiso 0.144(3) 1 calc R U P F 3

loop_
_atom_site_aniso_label
_atom_site_aniso_U_11
_atom_site_aniso_U_22
_atom_site_aniso_U_33
_atom_site_aniso_U_23
_atom_site_aniso_U_13
_atom_site_aniso_U_12
Ni1 0.0922(17) 0.124(4) 0.0612(14) 0.006(2) 0.0025(11) 0.024(2)
N1 0.109(4) 0.181(6) 0.075(3) 0.040(4) 0.019(3) 0.027(4)
N2 0.109(4) 0.181(6) 0.075(3) 0.040(4) 0.019(3) 0.027(4)
C1 0.109(4) 0.181(6) 0.075(3) 0.040(4) 0.019(3) 0.027(4)
C2 0.109(4) 0.181(6) 0.075(3) 0.040(4) 0.019(3) 0.027(4)
C3 0.109(4) 0.181(6) 0.075(3) 0.040(4) 0.019(3) 0.027(4)
C4 0.109(4) 0.181(6) 0.075(3) 0.040(4) 0.019(3) 0.027(4)
C5 0.109(4) 0.181(6) 0.075(3) 0.040(4) 0.019(3) 0.027(4)
C6 0.109(4) 0.181(6) 0.075(3) 0.040(4) 0.019(3) 0.027(4)
C7 0.109(4) 0.181(6) 0.075(3) 0.040(4) 0.019(3) 0.027(4)
C8 0.109(4) 0.181(6) 0.075(3) 0.040(4) 0.019(3) 0.027(4)
C9 0.109(4) 0.181(6) 0.075(3) 0.040(4) 0.019(3) 0.027(4)
C10 0.143(11) 0.195(13) 0.128(11) 0.013(10) 0.044(9) 0.045(10)
C11 0.143(11) 0.195(13) 0.128(11) 0.013(10) 0.044(9) 0.045(10)
C12 0.078(11) 0.144(18) 0.169(19) -0.016(15) -0.047(12) 0.043(12)
N3 0.094(6) 0.141(7) 0.051(4) -0.021(4) -0.002(3) 0.005(4)
C13 0.094(6) 0.141(7) 0.051(4) -0.021(4) -0.002(3) 0.005(4)
C14 0.094(6) 0.141(7) 0.051(4) -0.021(4) -0.002(3) 0.005(4)
C15 0.094(6) 0.141(7) 0.051(4) -0.021(4) -0.002(3) 0.005(4)
C16 0.094(6) 0.141(7) 0.051(4) -0.021(4) -0.002(3) 0.005(4)
C17 0.094(6) 0.141(7) 0.051(4) -0.021(4) -0.002(3) 0.005(4)
C18 0.108(9) 0.162(14) 0.067(7) 0.005(8) -0.002(6) 0.006(8)
C19 0.108(9) 0.162(14) 0.067(7) 0.005(8) -0.002(6) 0.006(8)
Ni1A 0.088(6) 0.071(9) 0.053(5) 0.000(6) 0.002(4) -0.002(6)
N1A 0.101(9) 0.108(9) 0.054(7) 0.007(7) 0.017(7) -0.006(7)
N2A 0.101(9) 0.108(9) 0.054(7) 0.007(7) 0.017(7) -0.006(7)
C1A 0.101(9) 0.108(9) 0.054(7) 0.007(7) 0.017(7) -0.006(7)
C2A 0.101(9) 0.108(9) 0.054(7) 0.007(7) 0.017(7) -0.006(7)
C3A 0.101(9) 0.108(9) 0.054(7) 0.007(7) 0.017(7) -0.006(7)
C4A 0.101(9) 0.108(9) 0.054(7) 0.007(7) 0.017(7) -0.006(7)
C5A 0.101(9) 0.108(9) 0.054(7) 0.007(7) 0.017(7) -0.006(7)
C6A 0.101(9) 0.108(9) 0.054(7) 0.007(7) 0.017(7) -0.006(7)
C7A 0.101(9) 0.108(9) 0.054(7) 0.007(7) 0.017(7) -0.006(7)
C8A 0.101(9) 0.108(9) 0.054(7) 0.007(7) 0.017(7) -0.006(7)
C9A 0.101(9) 0.108(9) 0.054(7) 0.007(7) 0.017(7) -0.006(7)
C10A 0.128(16) 0.130(16) 0.087(15) 0.015(14) 0.004(14) 0.003(14)
C11A 0.128(16) 0.130(16) 0.087(15) 0.015(14) 0.004(14) 0.003(14)
C12A 0.04(2) 0.06(2) 0.07(2) -0.017(17) -0.008(16) 0.018(17)
N3A 0.063(11) 0.064(11) 0.043(11) -0.004(8) -0.005(7) -0.003(8)
C13A 0.063(11) 0.064(11) 0.043(11) -0.004(8) -0.005(7) -0.003(8)
C14A 0.063(11) 0.064(11) 0.043(11) -0.004(8) -0.005(7) -0.003(8)
C15A 0.063(11) 0.064(11) 0.043(11) -0.004(8) -0.005(7) -0.003(8)
C16A 0.063(11) 0.064(11) 0.043(11) -0.004(8) -0.005(7) -0.003(8)
C17A 0.063(11) 0.064(11) 0.043(11) -0.004(8) -0.005(7) -0.003(8)
C18A 0.087(19) 0.14(2) 0.09(2) 0.009(17) -0.010(16) 0.008(17)
C19A 0.087(19) 0.14(2) 0.09(2) 0.009(17) -0.010(16) 0.008(17)
Ni1B 0.127(4) 0.142(4) 0.068(2) 0.016(2) 0.027(2) 0.034(3)
N1B 0.159(9) 0.202(10) 0.143(9) 0.023(8) 0.019(7) -0.013(8)
N2B 0.159(9) 0.202(10) 0.143(9) 0.023(8) 0.019(7) -0.013(8)
C1B 0.159(9) 0.202(10) 0.143(9) 0.023(8) 0.019(7) -0.013(8)
C2B 0.159(9) 0.202(10) 0.143(9) 0.023(8) 0.019(7) -0.013(8)
C3B 0.159(9) 0.202(10) 0.143(9) 0.023(8) 0.019(7) -0.013(8)
C4B 0.159(9) 0.202(10) 0.143(9) 0.023(8) 0.019(7) -0.013(8)
C5B 0.159(9) 0.202(10) 0.143(9) 0.023(8) 0.019(7) -0.013(8)
C6B 0.159(9) 0.202(10) 0.143(9) 0.023(8) 0.019(7) -0.013(8)
C7B 0.159(9) 0.202(10) 0.143(9) 0.023(8) 0.019(7) -0.013(8)
C8B 0.159(9) 0.202(10) 0.143(9) 0.023(8) 0.019(7) -0.013(8)
C9B 0.159(9) 0.202(10) 0.143(9) 0.023(8) 0.019(7) -0.013(8)
C10B 0.19(2) 0.21(2) 0.22(3) -0.014(19) -0.008(19) -0.016(18)
C11B 0.19(2) 0.21(2) 0.22(3) -0.014(19) -0.008(19) -0.016(18)
C12B 0.170(16) 0.151(16) 0.119(15) 0.023(13) 0.018(14) -0.003(13)
N3B 0.120(11) 0.105(10) 0.052(7) -0.005(6) 0.005(6) -0.013(7)
C13B 0.120(11) 0.105(10) 0.052(7) -0.005(6) 0.005(6) -0.013(7)
C14B 0.120(11) 0.105(10) 0.052(7) -0.005(6) 0.005(6) -0.013(7)
C15B 0.120(11) 0.105(10) 0.052(7) -0.005(6) 0.005(6) -0.013(7)
C16B 0.120(11) 0.105(10) 0.052(7) -0.005(6) 0.005(6) -0.013(7)
C17B 0.120(11) 0.105(10) 0.052(7) -0.005(6) 0.005(6) -0.013(7)
C18B 0.135(16) 0.127(17) 0.083(14) 0.023(12) 0.009(11) 0.029(13)
C19B 0.135(16) 0.127(17) 0.083(14) 0.023(12) 0.009(11) 0.029(13)
Ni2 0.116(3) 0.107(4) 0.0702(13) -0.002(3) 0.0126(15) -0.002(2)
N4 0.136(5) 0.108(5) 0.080(4) 0.008(3) -0.003(4) 0.025(4)
N5 0.136(5) 0.108(5) 0.080(4) 0.008(3) -0.003(4) 0.025(4)
C20 0.136(5) 0.108(5) 0.080(4) 0.008(3) -0.003(4) 0.025(4)
C21 0.136(5) 0.108(5) 0.080(4) 0.008(3) -0.003(4) 0.025(4)
C22 0.136(5) 0.108(5) 0.080(4) 0.008(3) -0.003(4) 0.025(4)
C23 0.136(5) 0.108(5) 0.080(4) 0.008(3) -0.003(4) 0.025(4)
C24 0.136(5) 0.108(5) 0.080(4) 0.008(3) -0.003(4) 0.025(4)
C25 0.136(5) 0.108(5) 0.080(4) 0.008(3) -0.003(4) 0.025(4)
C26 0.136(5) 0.108(5) 0.080(4) 0.008(3) -0.003(4) 0.025(4)
C27 0.136(5) 0.108(5) 0.080(4) 0.008(3) -0.003(4) 0.025(4)
C28 0.136(5) 0.108(5) 0.080(4) 0.008(3) -0.003(4) 0.025(4)
C29 0.192(16) 0.180(15) 0.228(18) -0.024(13) -0.052(14) 0.016(13)
C30 0.192(16) 0.180(15) 0.228(18) -0.024(13) -0.052(14) 0.016(13)
C31 0.131(15) 0.165(16) 0.126(16) -0.072(14) 0.023(14) 0.000(13)
N6 0.105(13) 0.134(14) 0.041(8) 0.001(8) -0.004(8) -0.021(10)
C32 0.124(10) 0.156(10) 0.059(8) -0.012(6) -0.019(6) -0.010(8)
C33 0.124(10) 0.156(10) 0.059(8) -0.012(6) -0.019(6) -0.010(8)
C34 0.124(10) 0.156(10) 0.059(8) -0.012(6) -0.019(6) -0.010(8)
C35 0.124(10) 0.156(10) 0.059(8) -0.012(6) -0.019(6) -0.010(8)
C36 0.124(10) 0.156(10) 0.059(8) -0.012(6) -0.019(6) -0.010(8)
C37 0.108(9) 0.159(12) 0.100(10) 0.035(9) -0.009(8) 0.018(8)
C38 0.108(9) 0.159(12) 0.100(10) 0.035(9) -0.009(8) 0.018(8)
Ni2A 0.094(2) 0.119(3) 0.100(2) 0.006(2) 0.0151(16) 0.0237(16)
N4A 0.143(7) 0.198(9) 0.122(7) 0.028(6) -0.018(6) 0.027(6)
N5A 0.143(7) 0.198(9) 0.122(7) 0.028(6) -0.018(6) 0.027(6)
C20A 0.143(7) 0.198(9) 0.122(7) 0.028(6) -0.018(6) 0.027(6)
C21A 0.143(7) 0.198(9) 0.122(7) 0.028(6) -0.018(6) 0.027(6)
C22A 0.143(7) 0.198(9) 0.122(7) 0.028(6) -0.018(6) 0.027(6)
C23A 0.143(7) 0.198(9) 0.122(7) 0.028(6) -0.018(6) 0.027(6)
C24A 0.143(7) 0.198(9) 0.122(7) 0.028(6) -0.018(6) 0.027(6)
C25A 0.143(7) 0.198(9) 0.122(7) 0.028(6) -0.018(6) 0.027(6)
C26A 0.143(7) 0.198(9) 0.122(7) 0.028(6) -0.018(6) 0.027(6)
C27A 0.143(7) 0.198(9) 0.122(7) 0.028(6) -0.018(6) 0.027(6)
C28A 0.143(7) 0.198(9) 0.122(7) 0.028(6) -0.018(6) 0.027(6)
C29A 0.198(14) 0.218(15) 0.182(15) 0.003(13) 0.004(13) 0.011(13)
C30A 0.198(14) 0.218(15) 0.182(15) 0.003(13) 0.004(13) 0.011(13)
C31A 0.141(16) 0.118(14) 0.094(14) -0.015(12) -0.010(13) -0.021(12)
N6A 0.089(6) 0.132(8) 0.052(7) -0.012(5) 0.001(5) 0.007(6)
C32A 0.089(6) 0.132(8) 0.052(7) -0.012(5) 0.001(5) 0.007(6)
C33A 0.089(6) 0.132(8) 0.052(7) -0.012(5) 0.001(5) 0.007(6)
C34A 0.089(6) 0.132(8) 0.052(7) -0.012(5) 0.001(5) 0.007(6)
C35A 0.089(6) 0.132(8) 0.052(7) -0.012(5) 0.001(5) 0.007(6)
C36A 0.089(6) 0.132(8) 0.052(7) -0.012(5) 0.001(5) 0.007(6)
C37A 0.095(11) 0.148(13) 0.110(12) -0.005(11) -0.024(9) -0.014(10)
C38A 0.095(11) 0.148(13) 0.110(12) -0.005(11) -0.024(9) -0.014(10)
Ni2B 0.116(3) 0.107(4) 0.0702(13) -0.002(3) 0.0126(15) -0.002(2)
N4B 0.090(8) 0.078(8) 0.052(7) 0.016(6) -0.006(6) 0.010(7)
N5B 0.090(8) 0.078(8) 0.052(7) 0.016(6) -0.006(6) 0.010(7)
C20B 0.090(8) 0.078(8) 0.052(7) 0.016(6) -0.006(6) 0.010(7)
C21B 0.090(8) 0.078(8) 0.052(7) 0.016(6) -0.006(6) 0.010(7)
C22B 0.090(8) 0.078(8) 0.052(7) 0.016(6) -0.006(6) 0.010(7)
C23B 0.090(8) 0.078(8) 0.052(7) 0.016(6) -0.006(6) 0.010(7)
C24B 0.090(8) 0.078(8) 0.052(7) 0.016(6) -0.006(6) 0.010(7)
C25B 0.090(8) 0.078(8) 0.052(7) 0.016(6) -0.006(6) 0.010(7)
C26B 0.090(8) 0.078(8) 0.052(7) 0.016(6) -0.006(6) 0.010(7)
C27B 0.090(8) 0.078(8) 0.052(7) 0.016(6) -0.006(6) 0.010(7)
C28B 0.090(8) 0.078(8) 0.052(7) 0.016(6) -0.006(6) 0.010(7)
C29B 0.119(19) 0.125(19) 0.100(19) 0.000(17) -0.019(18) -0.001(18)
C30B 0.119(19) 0.125(19) 0.100(19) 0.000(17) -0.019(18) -0.001(18)
C31B 0.12(3) 0.14(3) 0.12(3) 0.01(2) -0.02(2) 0.01(2)
N6B 0.095(14) 0.088(13) 0.087(15) -0.013(9) -0.004(9) -0.001(9)
C32B 0.095(14) 0.088(13) 0.087(15) -0.013(9) -0.004(9) -0.001(9)
C33B 0.095(14) 0.088(13) 0.087(15) -0.013(9) -0.004(9) -0.001(9)
C34B 0.095(14) 0.088(13) 0.087(15) -0.013(9) -0.004(9) -0.001(9)
C35B 0.095(14) 0.088(13) 0.087(15) -0.013(9) -0.004(9) -0.001(9)
C36B 0.095(14) 0.088(13) 0.087(15) -0.013(9) -0.004(9) -0.001(9)
C37B 0.078(17) 0.092(18) 0.057(16) 0.010(14) -0.002(13) 0.017(14)
C38B 0.078(17) 0.092(18) 0.057(16) 0.010(14) -0.002(13) 0.017(14)

loop_
_atom_type_symbol
_atom_type_description
_atom_type_scat_dispersion_real
_atom_type_scat_dispersion_imag
_atom_type_scat_source
C C 0.0033 0.0016 'International Tables Vol C Tables 4.2.6.8 and 6.1.1.4'
H H 0.0000 0.0000 'International Tables Vol C Tables 4.2.6.8 and 6.1.1.4'
N N 0.0061 0.0033 'International Tables Vol C Tables 4.2.6.8 and 6.1.1.4'
Ni Ni 0.3393 1.1124 'International Tables Vol C Tables 4.2.6.8 and 6.1.1.4'

loop_
_geom_angle_atom_site_label_1
_geom_angle_atom_site_label_2
_geom_angle_atom_site_label_3
_geom_angle
N3 Ni1 C12 88.1(8)
N3 Ni1 N2 98.0(7)
C12 Ni1 N2 173.3(9)
N3 Ni1 N1 174.4(5)
C12 Ni1 N1 91.6(8)
N2 Ni1 N1 82.6(6)
C5 N1 C1 116.6(16)
C5 N1 Ni1 128.8(11)
C1 N1 Ni1 114.2(12)
C9 N2 C6 106.0(16)
C9 N2 Ni1 139.6(12)
C6 N2 Ni1 113.6(14)
N1 C1 C2 126.4(15)
N1 C1 C6 114.0(14)
C2 C1 C6 119.5(13)
C3 C2 C1 109.3(16)
C3 C2 H2 125.3
C1 C2 H2 125.3
C2 C3 C4 129.0(18)
C2 C3 H3 115.5
C4 C3 H3 115.5
C5 C4 C3 113.8(17)
C5 C4 H4 123.1
C3 C4 H4 123.1
N1 C5 C4 124.8(17)
N1 C5 H5 117.6
C4 C5 H5 117.6
N2 C6 C7 106.6(14)
N2 C6 C1 114.5(15)
C7 C6 C1 138.6(14)
C8 C7 C6 111.9(14)
C8 C7 C10 117.8(15)
C6 C7 C10 130.3(15)
C9 C8 C7 102.3(15)
C9 C8 H8 128.8
C7 C8 H8 128.8
N2 C9 C8 113.0(16)
N2 C9 C11 125.9(17)
C8 C9 C11 120.9(19)
C7 C10 H10A 109.5
C7 C10 H10B 109.5
H10A C10 H10B 109.5
C7 C10 H10C 109.5
H10A C10 H10C 109.5
H10B C10 H10C 109.5
C9 C11 H11A 109.5
C9 C11 H11B 109.5
H11A C11 H11B 109.5
C9 C11 H11C 109.5
H11A C11 H11C 109.5
H11B C11 H11C 109.5
Ni1 C12 H12A 109.5
Ni1 C12 H12B 109.5
H12A C12 H12B 109.5
Ni1 C12 H12C 109.5
H12A C12 H12C 109.5
H12B C12 H12C 109.5
C13 N3 C17 115.0(14)
C13 N3 Ni1 127.1(11)
C17 N3 Ni1 117.5(11)
N3 C13 C14 123.3(14)
N3 C13 C18 111.1(13)
C14 C13 C18 125.6(14)
C13 C14 C15 122.4(15)
C13 C14 H14 118.8
C15 C14 H14 118.8
C14 C15 C16 114.4(14)
C14 C15 C19 122.0(13)
C16 C15 C19 123.6(14)
C15 C16 C17 121.7(15)
C15 C16 H16 119.1
C17 C16 H16 119.1
N3 C17 C16 123.2(15)
N3 C17 H17 118.4
C16 C17 H17 118.4
C13 C18 H18A 109.5
C13 C18 H18B 109.5
H18A C18 H18B 109.5
C13 C18 H18C 109.5
H18A C18 H18C 109.5
H18B C18 H18C 109.5
C15 C19 H19A 109.5
C15 C19 H19B 109.5
H19A C19 H19B 109.5
C15 C19 H19C 109.5
H19A C19 H19C 109.5
H19B C19 H19C 109.5
N1A Ni1A C12A 178(2)
N1A Ni1A N3A 97.9(15)
C12A Ni1A N3A 80.6(17)
N1A Ni1A N2A 87.3(16)
C12A Ni1A N2A 94.2(19)
N3A Ni1A N2A 174.8(13)
C5A N1A C1A 119(2)
C5A N1A Ni1A 134(2)
C1A N1A Ni1A 107(3)
C6A N2A C9A 110.2(11)
C6A N2A Ni1A 110.6(17)
C9A N2A Ni1A 137.2(17)
N1A C1A C2A 118.6(15)
N1A C1A C6A 124(3)
C2A C1A C6A 117(3)
C3A C2A C1A 118.8(10)
C3A C2A H2A 120.6
C1A C2A H2A 120.6
C2A C3A C4A 118.8(10)
C2A C3A H3A 120.6
C4A C3A H3A 120.6
C5A C4A C3A 118.4(10)
C5A C4A H4A 120.8
C3A C4A H4A 120.8
N1A C5A C4A 121.8(16)
N1A C5A H5A 119.1
C4A C5A H5A 119.1
N2A C6A C7A 106.4(11)
N2A C6A C1A 111(3)
C7A C6A C1A 143(3)
C8A C7A C6A 105.8(11)
C8A C7A C10A 124.6(12)
C6A C7A C10A 128.8(12)
C9A C8A C7A 108.4(11)
C9A C8A H8A 125.8
C7A C8A H8A 125.8
N2A C9A C8A 105.9(12)
N2A C9A C11A 126.2(15)
C8A C9A C11A 126.2(13)
C7A C10A H10D 109.5
C7A C10A H10E 109.5
H10D C10A H10E 109.5
C7A C10A H10F 109.5
H10D C10A H10F 109.5
H10E C10A H10F 109.5
C9A C11A H11D 109.5
C9A C11A H11E 109.5
H11D C11A H11E 109.5
C9A C11A H11F 109.5
H11D C11A H11F 109.5
H11E C11A H11F 109.5
Ni1A C12A H12D 109.5
Ni1A C12A H12E 109.5
H12D C12A H12E 109.5
Ni1A C12A H12F 109.5
H12D C12A H12F 109.5
H12E C12A H12F 109.5
C17A N3A C13A 122(4)
C17A N3A Ni1A 118(3)
C13A N3A Ni1A 120(2)
N3A C13A C14A 120(3)
N3A C13A C18A 100(3)
C14A C13A C18A 140(4)
C13A C14A C15A 119.6(12)
C13A C14A H14A 120.2
C15A C14A H14A 120.2
C14A C15A C16A 119.4(10)
C14A C15A C19A 119(4)
C16A C15A C19A 121(4)
C17A C16A C15A 119.5(12)
C17A C16A H16A 120.2
C15A C16A H16A 120.2
N3A C17A C16A 120(3)
N3A C17A H17A 120.1
C16A C17A H17A 120.1
C13A C18A H18D 109.5
C13A C18A H18E 109.5
H18D C18A H18E 109.5
C13A C18A H18F 109.5
H18D C18A H18F 109.5
H18E C18A H18F 109.5
C15A C19A H19D 109.5
C15A C19A H19E 109.5
H19D C19A H19E 109.5
C15A C19A H19F 109.5
H19D C19A H19F 109.5
H19E C19A H19F 109.5
N3B Ni1B C12B 80.4(12)
N3B Ni1B N1B 175.2(9)
C12B Ni1B N1B 94.9(10)
N3B Ni1B N2B 95.0(10)
C12B Ni1B N2B 175.4(15)
N1B Ni1B N2B 89.7(13)
C5B N1B C1B 127.3(10)
C5B N1B Ni1B 132.4(13)
C1B N1B Ni1B 100.0(13)
C9B N2B C6B 107.2(18)
C9B N2B Ni1B 144(2)
C6B N2B Ni1B 108.1(19)
N1B C1B C6B 128.5(14)
N1B C1B C2B 116.6(9)
C6B C1B C2B 114.9(10)
C3B C2B C1B 121.0(7)
C3B C2B H2B 119.5
C1B C2B H2B 119.5
C2B C3B C4B 116.6(8)
C2B C3B H3B 121.7
C4B C3B H3B 121.7
C5B C4B C3B 119.5(7)
C5B C4B H4B 120.2
C3B C4B H4B 120.2
N1B C5B C4B 118.9(10)
N1B C5B H5B 120.5
C4B C5B H5B 120.5
N2B C6B C7B 110.8(14)
N2B C6B C1B 113(2)
C7B C6B C1B 136(2)
C8B C7B C6B 104.2(11)
C8B C7B C10B 141(3)
C6B C7B C10B 115(3)
C7B C8B C9B 109.5(10)
C7B C8B H8B 125.2
C9B C8B H8B 125.2
N2B C9B C8B 108.3(10)
N2B C9B C11B 118(2)
C8B C9B C11B 134(2)
C7B C10B H10G 109.5
C7B C10B H10H 109.5
H10G C10B H10H 109.5
C7B C10B H10I 109.5
H10G C10B H10I 109.5
H10H C10B H10I 109.5
C9B C11B H11G 109.5
C9B C11B H11H 109.5
H11G C11B H11H 109.5
C9B C11B H11I 109.5
H11G C11B H11I 109.5
H11H C11B H11I 109.5
Ni1B C12B H12G 109.5
Ni1B C12B H12H 109.5
H12G C12B H12H 109.5
Ni1B C12B H12I 109.5
H12G C12B H12I 109.5
H12H C12B H12I 109.5
C13B N3B C17B 119(2)
C13B N3B Ni1B 126.1(13)
C17B N3B Ni1B 114.5(16)
N3B C13B C14B 118(2)
N3B C13B C18B 112(2)
C14B C13B C18B 130(2)
C13B C14B C15B 125(3)
C13B C14B H14B 117.6
C15B C14B H14B 117.6
C14B C15B C16B 116(3)
C14B C15B C19B 122(3)
C16B C15B C19B 122(3)
C15B C16B C17B 118(3)
C15B C16B H16B 120.8
C17B C16B H16B 120.8
N3B C17B C16B 123(3)
N3B C17B H17B 118.4
C16B C17B H17B 118.4
C13B C18B H18G 109.5
C13B C18B H18H 109.5
H18G C18B H18H 109.5
C13B C18B H18I 109.5
H18G C18B H18I 109.5
H18H C18B H18I 109.5
C15B C19B H19G 109.5
C15B C19B H19H 109.5
H19G C19B H19H 109.5
C15B C19B H19I 109.5
H19G C19B H19I 109.5
H19H C19B H19I 109.5
N6 Ni2 C31 82.3(9)
N6 Ni2 N5 175.0(7)
C31 Ni2 N5 102.6(10)
N6 Ni2 N4 91.3(7)
C31 Ni2 N4 173.7(10)
N5 Ni2 N4 83.8(7)
C24 N4 C20 119.0(14)
C24 N4 Ni2 130.7(13)
C20 N4 Ni2 110.3(12)
C28 N5 C25 109.4(13)
C28 N5 Ni2 139.9(14)
C25 N5 Ni2 110.7(11)
N4 C20 C25 117.6(17)
N4 C20 C21 115.5(16)
C25 C20 C21 126.9(16)
C22 C21 C20 127.8(19)
C22 C21 H21 116.1
C20 C21 H21 116.1
C21 C22 C23 111.6(18)
C21 C22 H22 124.2
C23 C22 H22 124.2
C24 C23 C22 123.1(19)
C24 C23 H23 118.5
C22 C23 H23 118.5
N4 C24 C23 122.8(19)
N4 C24 H24 118.6
C23 C24 H24 118.6
N5 C25 C26 107.1(14)
N5 C25 C20 117.5(16)
C26 C25 C20 135.4(16)
C27 C26 C25 108.3(17)
C27 C26 C29 122(2)
C25 C26 C29 129.3(19)
C26 C27 C28 106.6(17)
C26 C27 H27 126.7
C28 C27 H27 126.7
N5 C28 C27 108.6(15)
N5 C28 C30 121(2)
C27 C28 C30 130.1(18)
C26 C29 H29A 109.5
C26 C29 H29B 109.5
H29A C29 H29B 109.5
C26 C29 H29C 109.5
H29A C29 H29C 109.5
H29B C29 H29C 109.5
C28 C30 H30A 109.5
C28 C30 H30B 109.5
H30A C30 H30B 109.5
C28 C30 H30C 109.5
H30A C30 H30C 109.5
H30B C30 H30C 109.5
Ni2 C31 H31A 109.5
Ni2 C31 H31B 109.5
H31A C31 H31B 109.5
Ni2 C31 H31C 109.5
H31A C31 H31C 109.5
H31B C31 H31C 109.5
C32 N6 C36 113.5(16)
C32 N6 Ni2 121.9(12)
C36 N6 Ni2 124.2(13)
N6 C32 C33 124.0(15)
N6 C32 C37 116.5(16)
C33 C32 C37 119.5(15)
C34 C33 C32 119.6(16)
C34 C33 H33 120.2
C32 C33 H33 120.2
C35 C34 C33 117.9(17)
C35 C34 C38 121.2(18)
C33 C34 C38 120.9(17)
C36 C35 C34 118.1(18)
C36 C35 H35 120.9
C34 C35 H35 120.9
N6 C36 C35 126.8(19)
N6 C36 H36 116.6
C35 C36 H36 116.6
C32 C37 H37A 109.5
C32 C37 H37B 109.5
H37A C37 H37B 109.5
C32 C37 H37C 109.5
H37A C37 H37C 109.5
H37B C37 H37C 109.5
C34 C38 H38A 109.5
C34 C38 H38B 109.5
H38A C38 H38B 109.5
C34 C38 H38C 109.5
H38A C38 H38C 109.5
H38B C38 H38C 109.5
N6A Ni2A C31A 86.5(9)
N6A Ni2A N4A 176.5(9)
C31A Ni2A N4A 91.6(12)
N6A Ni2A N5A 88.9(10)
C31A Ni2A N5A 171.1(10)
N4A Ni2A N5A 93.3(12)
C24A N4A C20A 131.8(16)
C24A N4A Ni2A 126(2)
C20A N4A Ni2A 102.3(19)
C28A N5A C25A 105.8(13)
C28A N5A Ni2A 157(2)
C25A N5A Ni2A 97.1(19)
N4A C20A C21A 110.9(15)
N4A C20A C25A 119(3)
C21A C20A C25A 130(3)
C22A C21A C20A 121.2(16)
C22A C21A H21A 119.4
C20A C21A H21A 119.4
C21A C22A C23A 122.7(13)
C21A C22A H22A 118.6
C23A C22A H22A 118.6
C24A C23A C22A 118.3(15)
C24A C23A H23A 120.9
C22A C23A H23A 120.9
N4A C24A C23A 115.2(17)
N4A C24A H24A 122.4
C23A C24A H24A 122.4
N5A C25A C26A 112.0(12)
N5A C25A C20A 128(3)
C26A C25A C20A 120(3)
C27A C26A C25A 103.3(14)
C27A C26A C29A 135(3)
C25A C26A C29A 121(3)
C26A C27A C28A 109.3(15)
C26A C27A H27A 125.4
C28A C27A H27A 125.4
N5A C28A C27A 109.6(15)
N5A C28A C30A 112(3)
C27A C28A C30A 138(3)
C26A C29A H29D 109.5
C26A C29A H29E 109.5
H29D C29A H29E 109.5
C26A C29A H29F 109.5
H29D C29A H29F 109.5
H29E C29A H29F 109.5
C28A C30A H30D 109.5
C28A C30A H30E 109.5
H30D C30A H30E 109.5
C28A C30A H30F 109.5
H30D C30A H30F 109.5
H30E C30A H30F 109.5
Ni2A C31A H31D 109.5
Ni2A C31A H31E 109.5
H31D C31A H31E 109.5
Ni2A C31A H31F 109.5
H31D C31A H31F 109.5
H31E C31A H31F 109.5
C36A N6A C32A 114.8(18)
C36A N6A Ni2A 119.3(12)
C32A N6A Ni2A 125.8(14)
N6A C32A C33A 123.2(17)
N6A C32A C37A 115.0(16)
C33A C32A C37A 121.8(15)
C34A C33A C32A 122.0(16)
C34A C33A H33A 119.0
C32A C33A H33A 119.0
C33A C34A C35A 115.1(16)
C33A C34A C38A 122.1(18)
C35A C34A C38A 122.6(17)
C36A C35A C34A 120.3(17)
C36A C35A H35A 119.8
C34A C35A H35A 119.8
N6A C36A C35A 124.1(18)
N6A C36A H36A 118.0
C35A C36A H36A 118.0
C32A C37A H37D 109.5
C32A C37A H37E 109.5
H37D C37A H37E 109.5
C32A C37A H37F 109.5
H37D C37A H37F 109.5
H37E C37A H37F 109.5
C34A C38A H38D 109.5
C34A C38A H38E 109.5
H38D C38A H38E 109.5
C34A C38A H38F 109.5
H38D C38A H38F 109.5
H38E C38A H38F 109.5
C31B Ni2B N6B 95(3)
C31B Ni2B N4B 83(3)
N6B Ni2B N4B 177.7(17)
C31B Ni2B N5B 153(3)
N6B Ni2B N5B 97.2(13)
N4B Ni2B N5B 84.2(13)
C24B N4B C20B 127(2)
C24B N4B Ni2B 126(2)
C20B N4B Ni2B 107(2)
C28B N5B C25B 117.4(19)
C28B N5B Ni2B 131(2)
C25B N5B Ni2B 111.9(18)
N4B C20B C21B 114.9(19)
N4B C20B C25B 123(3)
C21B C20B C25B 122(3)
C22B C21B C20B 120.4(16)
C22B C21B H21B 119.8
C20B C21B H21B 119.8
C21B C22B C23B 120.9(14)
C21B C22B H22B 119.6
C23B C22B H22B 119.6
C24B C23B C22B 119.4(17)
C24B C23B H23B 120.3
C22B C23B H23B 120.3
N4B C24B C23B 118(2)
N4B C24B H24B 121.2
C23B C24B H24B 121.2
N5B C25B C20B 113(2)
N5B C25B C26B 107.1(14)
C20B C25B C26B 140(2)
C25B C26B C27B 99.9(8)
C25B C26B C29B 130.1(10)
C27B C26B C29B 130.0(10)
C28B C27B C26B 117.8(13)
C28B C27B H27B 121.1
C26B C27B H27B 121.1
N5B C28B C27B 97.6(17)
N5B C28B C30B 129.0(13)
C27B C28B C30B 133.3(13)
C26B C29B H29G 109.5
C26B C29B H29H 109.5
H29G C29B H29H 109.5
C26B C29B H29I 109.5
H29G C29B H29I 109.5
H29H C29B H29I 109.5
C28B C30B H30G 109.5
C28B C30B H30H 109.5
H30G C30B H30H 109.5
C28B C30B H30I 109.5
H30G C30B H30I 109.5
H30H C30B H30I 109.5
Ni2B C31B H31G 109.5
Ni2B C31B H31H 109.5
H31G C31B H31H 109.5
Ni2B C31B H31I 109.5
H31G C31B H31I 109.5
H31H C31B H31I 109.5
C36B N6B C32B 125(6)
C36B N6B Ni2B 122(3)
C32B N6B Ni2B 113(4)
N6B C32B C33B 119(4)
N6B C32B C37B 119(4)
C33B C32B C37B 122(3)
C32B C33B C34B 118.9(18)
C32B C33B H33B 120.6
C34B C33B H33B 120.6
C35B C34B C33B 119.8(16)
C35B C34B C38B 131(4)
C33B C34B C38B 109(3)
C34B C35B C36B 121.4(19)
C34B C35B H35B 119.3
C36B C35B H35B 119.3
N6B C36B C35B 116(4)
N6B C36B H36B 121.9
C35B C36B H36B 121.9
C32B C37B H37G 109.5
C32B C37B H37H 109.5
H37G C37B H37H 109.5
C32B C37B H37I 109.5
H37G C37B H37I 109.5
H37H C37B H37I 109.5
C34B C38B H38G 109.5
C34B C38B H38H 109.5
H38G C38B H38H 109.5
C34B C38B H38I 109.5
H38G C38B H38I 109.5
H38H C38B H38I 109.5

loop_
_geom_bond_atom_site_label_1
_geom_bond_atom_site_label_2
_geom_bond_distance
Ni1 N3 1.851(16)
Ni1 C12 1.925(10)
Ni1 N2 1.929(19)
Ni1 N1 1.947(16)
N1 C5 1.324(10)
N1 C1 1.368(10)
N2 C9 1.38(3)
N2 C6 1.386(10)
C1 C2 1.420(10)
C1 C6 1.424(10)
C2 C3 1.363(10)
C2 H2 0.9500
C3 C4 1.389(10)
C3 H3 0.9500
C4 C5 1.366(10)
C4 H4 0.9500
C5 H5 0.9500
C6 C7 1.397(10)
C7 C8 1.394(10)
C7 C10 1.511(10)
C8 C9 1.391(10)
C8 H8 0.9500
C9 C11 1.497(10)
C10 H10A 0.9800
C10 H10B 0.9800
C10 H10C 0.9800
C11 H11A 0.9800
C11 H11B 0.9800
C11 H11C 0.9800
C12 H12A 0.9800
C12 H12B 0.9800
C12 H12C 0.9800
N3 C13 1.351(9)
N3 C17 1.354(9)
C13 C14 1.373(9)
C13 C18 1.503(10)
C14 C15 1.374(9)
C14 H14 0.9500
C15 C16 1.381(10)
C15 C19 1.500(10)
C16 C17 1.382(10)
C16 H16 0.9500
C17 H17 0.9500
C18 H18A 0.9800
C18 H18B 0.9800
C18 H18C 0.9800
C19 H19A 0.9800
C19 H19B 0.9800
C19 H19C 0.9800
Ni1A N1A 1.89(3)
Ni1A C12A 1.939(11)
Ni1A N3A 1.98(5)
Ni1A N2A 1.994(8)
N1A C5A 1.347(11)
N1A C1A 1.373(11)
N2A C6A 1.381(11)
N2A C9A 1.39(2)
C1A C2A 1.415(10)
C1A C6A 1.420(11)
C2A C3A 1.371(10)
C2A H2A 0.9500
C3A C4A 1.408(10)
C3A H3A 0.9500
C4A C5A 1.371(10)
C4A H4A 0.9500
C5A H5A 0.9500
C6A C7A 1.415(10)
C7A C8A 1.406(10)
C7A C10A 1.520(9)
C8A C9A 1.406(11)
C8A H8A 0.9500
C9A C11A 1.506(11)
C10A H10D 0.9800
C10A H10E 0.9800
C10A H10F 0.9800
C11A H11D 0.9800
C11A H11E 0.9800
C11A H11F 0.9800
C12A H12D 0.9800
C12A H12E 0.9800
C12A H12F 0.9800
N3A C17A 1.350(11)
N3A C13A 1.355(11)
C13A C14A 1.384(11)
C13A C18A 1.498(11)
C14A C15A 1.385(10)
C14A H14A 0.9500
C15A C16A 1.387(10)
C15A C19A 1.500(11)
C16A C17A 1.384(11)
C16A H16A 0.9500
C17A H17A 0.9500
C18A H18D 0.9800
C18A H18E 0.9800
C18A H18F 0.9800
C19A H19D 0.9800
C19A H19E 0.9800
C19A H19F 0.9800
Ni1B N3B 1.90(2)
Ni1B C12B 1.932(11)
Ni1B N1B 2.006(10)
Ni1B N2B 2.018(11)
N1B C5B 1.393(10)
N1B C1B 1.410(10)
N2B C9B 1.34(3)
N2B C6B 1.386(11)
C1B C6B 1.413(10)
C1B C2B 1.508(9)
C2B C3B 1.493(9)
C2B H2B 0.9500
C3B C4B 1.549(9)
C3B H3B 0.9500
C4B C5B 1.468(9)
C4B H4B 0.9500
C5B H5B 0.9500
C6B C7B 1.396(11)
C7B C8B 1.385(11)
C7B C10B 1.505(11)
C8B C9B 1.404(11)
C8B H8B 0.9500
C9B C11B 1.499(11)
C10B H10G 0.9800
C10B H10H 0.9800
C10B H10I 0.9800
C11B H11G 0.9800
C11B H11H 0.9800
C11B H11I 0.9800
C12B H12G 0.9800
C12B H12H 0.9800
C12B H12I 0.9800
N3B C13B 1.346(10)
N3B C17B 1.362(10)
C13B C14B 1.373(11)
C13B C18B 1.503(11)
C14B C15B 1.378(11)
C14B H14B 0.9500
C15B C16B 1.381(11)
C15B C19B 1.502(11)
C16B C17B 1.382(11)
C16B H16B 0.9500
C17B H17B 0.9500
C18B H18G 0.9800
C18B H18H 0.9800
C18B H18I 0.9800
C19B H19G 0.9800
C19B H19H 0.9800
C19B H19I 0.9800
Ni2 N6 1.92(2)
Ni2 C31 1.948(10)
Ni2 N5 1.997(9)
Ni2 N4 2.034(10)
N4 C24 1.344(10)
N4 C20 1.367(10)
N5 C28 1.339(10)
N5 C25 1.388(10)
C20 C25 1.416(10)
C20 C21 1.428(10)
C21 C22 1.352(10)
C21 H21 0.9500
C22 C23 1.391(10)
C22 H22 0.9500
C23 C24 1.360(10)
C23 H23 0.9500
C24 H24 0.9500
C25 C26 1.394(10)
C26 C27 1.384(10)
C26 C29 1.495(10)
C27 C28 1.412(10)
C27 H27 0.9500
C28 C30 1.503(10)
C29 H29A 0.9800
C29 H29B 0.9800
C29 H29C 0.9800
C30 H30A 0.9800
C30 H30B 0.9800
C30 H30C 0.9800
C31 H31A 0.9800
C31 H31B 0.9800
C31 H31C 0.9800
N6 C32 1.337(10)
N6 C36 1.342(10)
C32 C33 1.380(10)
C32 C37 1.493(10)
C33 C34 1.375(10)
C33 H33 0.9500
C34 C35 1.361(10)
C34 C38 1.486(10)
C35 C36 1.359(10)
C35 H35 0.9500
C36 H36 0.9500
C37 H37A 0.9800
C37 H37B 0.9800
C37 H37C 0.9800
C38 H38A 0.9800
C38 H38B 0.9800
C38 H38C 0.9800
Ni2A N6A 1.833(19)
Ni2A C31A 1.944(7)
Ni2A N4A 2.016(8)
Ni2A N5A 2.025(8)
N4A C24A 1.344(11)
N4A C20A 1.365(11)
N5A C28A 1.342(10)
N5A C25A 1.390(11)
C20A C21A 1.403(10)
C20A C25A 1.422(10)
C21A C22A 1.356(10)
C21A H21A 0.9500
C22A C23A 1.398(10)
C22A H22A 0.9500
C23A C24A 1.361(10)
C23A H23A 0.9500
C24A H24A 0.9500
C25A C26A 1.405(11)
C26A C27A 1.392(11)
C26A C29A 1.511(11)
C27A C28A 1.406(11)
C27A H27A 0.9500
C28A C30A 1.493(11)
C29A H29D 0.9800
C29A H29E 0.9800
C29A H29F 0.9800
C30A H30D 0.9800
C30A H30E 0.9800
C30A H30F 0.9800
C31A H31D 0.9800
C31A H31E 0.9800
C31A H31F 0.9800
N6A C36A 1.337(10)
N6A C32A 1.348(10)
C32A C33A 1.368(10)
C32A C37A 1.503(10)
C33A C34A 1.368(10)
C33A H33A 0.9500
C34A C35A 1.379(10)
C34A C38A 1.492(10)
C35A C36A 1.377(10)
C35A H35A 0.9500
C36A H36A 0.9500
C37A H37D 0.9800
C37A H37E 0.9800
C37A H37F 0.9800
C38A H38D 0.9800
C38A H38E 0.9800
C38A H38F 0.9800
Ni2B C31B 1.940(8)
Ni2B N6B 1.98(7)
Ni2B N4B 2.014(8)
Ni2B N5B 2.020(8)
N4B C24B 1.343(11)
N4B C20B 1.368(11)
N5B C28B 1.348(10)
N5B C25B 1.382(11)
C20B C21B 1.411(11)
C20B C25B 1.413(11)
C21B C22B 1.360(10)
C21B H21B 0.9500
C22B C23B 1.409(10)
C22B H22B 0.9500
C23B C24B 1.363(11)
C23B H23B 0.9500
C24B H24B 0.9500
C25B C26B 1.422(10)
C26B C27B 1.424(10)
C26B C29B 1.535(9)
C27B C28B 1.411(10)
C27B H27B 0.9500
C28B C30B 1.519(10)
C29B H29G 0.9800
C29B H29H 0.9800
C29B H29I 0.9800
C30B H30G 0.9800
C30B H30H 0.9800
C30B H30I 0.9800
C31B H31G 0.9800
C31B H31H 0.9800
C31B H31I 0.9800
N6B C36B 1.347(11)
N6B C32B 1.349(11)
C32B C33B 1.378(11)
C32B C37B 1.497(11)
C33B C34B 1.382(10)
C33B H33B 0.9500
C34B C35B 1.380(10)
C34B C38B 1.496(11)
C35B C36B 1.381(11)
C35B H35B 0.9500
C36B H36B 0.9500
C37B H37G 0.9800
C37B H37H 0.9800
C37B H37I 0.9800
C38B H38G 0.9800
C38B H38H 0.9800
C38B H38I 0.9800
